data_7700280
loop_
_publ_author_name
'Bresien, Jonas'
'Schulz, Axel'
'Szych, Lilian Sophie'
'Villinger, Alexander'
'Wustrack, Ronald'

_publ_section_title
;
 [E(\m-NBbp)]<sub>2</sub> (E = P, As) - group 15 biradicals synthesized
 from acyclic precursors.
;
_journal_issue 29
_journal_name_full 'Dalton transactions (Cambridge, England : 2003)'
_journal_page_first 11103
_journal_page_last 11111
_journal_paper_doi 10.1039/c9dt01654f
_journal_volume 48
_journal_year 2019
_chemical_formula_moiety 'C20 H41 Br Si4'
_chemical_formula_sum 'C20 H41 Br Si4'
_chemical_formula_weight 473.80
_space_group_crystal_system monoclinic
_space_group_IT_number 14
_space_group_name_Hall '-P 2ybc'
_space_group_name_H-M_alt 'P 1 21/c 1'
_symmetry_space_group_name_Hall '-P 2ybc'
_symmetry_space_group_name_H-M 'P 1 21/c 1'
_atom_sites_solution_hydrogens geom
_audit_creation_method SHELXL-2014/7
_audit_update_record
;
2018-11-29 deposited with the CCDC.    2019-06-17 downloaded from the CCDC.
;
_cell_angle_alpha 90
_cell_angle_beta 102.629(5)
_cell_angle_gamma 90
_cell_formula_units_Z 2
_cell_length_a 8.4553(13)
_cell_length_b 13.167(2)
_cell_length_c 12.639(2)
_cell_measurement_reflns_used 3082
_cell_measurement_temperature 193(2)
_cell_measurement_theta_max 21.97
_cell_measurement_theta_min 2.26
_cell_volume 1373.1(4)
_computing_cell_refinement 'Bruker Apex V7.51A'
_computing_data_collection 'Bruker Apex V7.51A'
_computing_data_reduction 'Bruker SAINT'
_computing_molecular_graphics 'ORTEP-3v2.01 (Farrugia, 1997)'
_computing_publication_material 'SHELXL-2014/7 (Sheldrick, 2014)'
_computing_structure_refinement 'SHELXL-2014/7 (Sheldrick, 2014)'
_computing_structure_solution 'Bruker SHELXTL'
_diffrn_ambient_temperature 193(2)
_diffrn_measured_fraction_theta_full 0.999
_diffrn_measured_fraction_theta_max 0.999
_diffrn_measurement_device_type 'Bruker Apex Kappa-II-CCD-diffractometer'
_diffrn_measurement_method 'phi and omega scans'
_diffrn_radiation_type MoK\a
_diffrn_radiation_wavelength 0.71073
_diffrn_reflns_av_R_equivalents 0.0480
_diffrn_reflns_av_unetI/netI 0.0406
_diffrn_reflns_Laue_measured_fraction_full 0.999
_diffrn_reflns_Laue_measured_fraction_max 0.999
_diffrn_reflns_limit_h_max 11
_diffrn_reflns_limit_h_min -11
_diffrn_reflns_limit_k_max 17
_diffrn_reflns_limit_k_min -17
_diffrn_reflns_limit_l_max 17
_diffrn_reflns_limit_l_min -17
_diffrn_reflns_number 18330
_diffrn_reflns_point_group_measured_fraction_full 0.999
_diffrn_reflns_point_group_measured_fraction_max 0.999
_diffrn_reflns_theta_full 25.242
_diffrn_reflns_theta_max 29.000
_diffrn_reflns_theta_min 2.913
_diffrn_source 'sealed tube'
_exptl_absorpt_coefficient_mu 1.674
_exptl_absorpt_correction_T_max 0.7462
_exptl_absorpt_correction_T_min 0.6514
_exptl_absorpt_correction_type multi-scan
_exptl_absorpt_process_details '(SADABS; Sheldrick, 2004)'
_exptl_crystal_colour colourless
_exptl_crystal_density_diffrn 1.146
_exptl_crystal_description block
_exptl_crystal_F_000 504
_exptl_crystal_size_max 0.390
_exptl_crystal_size_mid 0.150
_exptl_crystal_size_min 0.090
_refine_diff_density_max 0.336
_refine_diff_density_min -0.264
_refine_diff_density_rms 0.044
_refine_ls_extinction_method none
_refine_ls_goodness_of_fit_ref 1.031
_refine_ls_hydrogen_treatment constr
_refine_ls_matrix_type full
_refine_ls_number_parameters 227
_refine_ls_number_reflns 3648
_refine_ls_number_restraints 12
_refine_ls_restrained_S_all 1.038
_refine_ls_R_factor_all 0.0795
_refine_ls_R_factor_gt 0.0398
_refine_ls_shift/su_max 0.000
_refine_ls_shift/su_mean 0.000
_refine_ls_structure_factor_coef Fsqd
_refine_ls_weighting_details 'w=1/[\s^2^(Fo^2^)+(0.0461P)^2^+0.1562P] where P=(Fo^2^+2Fc^2^)/3'
_refine_ls_weighting_scheme calc
_refine_ls_wR_factor_gt 0.0873
_refine_ls_wR_factor_ref 0.1023
_reflns_Friedel_coverage 0.000
_reflns_number_gt 2330
_reflns_number_total 3648
_reflns_threshold_expression 'I > 2\s(I)'
_cod_data_source_file c9dt01654f2.cif
_cod_data_source_block is_ls06
_cod_depositor_comments 'Adding full bibliography for 7700277--7700283.cif.'
_cod_database_code 7700280
_shelx_shelxl_version_number 2014/7
_shelx_space_group_comment
;
The symmetry employed for this shelxl refinement is uniquely defined
by the following loop, which should always be used as a source of
symmetry information in preference to the above space-group names.
They are only intended as comments.
;
_shelx_estimated_absorpt_t_min 0.561
_shelx_estimated_absorpt_t_max 0.864

loop_
_space_group_symop_operation_xyz
'x, y, z'
'-x, y+1/2, -z+1/2'
'-x, -y, -z'
'x, -y-1/2, z-1/2'

loop_
_atom_site_label
_atom_site_type_symbol
_atom_site_fract_x
_atom_site_fract_y
_atom_site_fract_z
_atom_site_U_iso_or_equiv
_atom_site_adp_type
_atom_site_occupancy
_atom_site_site_symmetry_order
_atom_site_calc_flag
_atom_site_refinement_flags_posn
_atom_site_refinement_flags_adp
_atom_site_refinement_flags_occupancy
_atom_site_disorder_assembly
_atom_site_disorder_group
Br1 Br 1.11387(10) 0.35345(6) 0.48515(5) 0.0544(2) Uani 0.5 1 d . . P A -1
C1 C 1.0102(4) 0.47903(16) 0.4971(2) 0.0330(9) Uani 0.5 1 d G . P A -1
C2 C 0.8804(4) 0.50948(17) 0.41560(19) 0.0384(9) Uani 0.5 1 d G . P A -1
C3 C 0.8058(3) 0.6025(2) 0.4231(2) 0.0445(9) Uani 0.5 1 d G . P A -1
H3 H 0.7171 0.6233 0.3675 0.053 Uiso 0.5 1 calc R U P A -1
C4 C 0.8611(4) 0.66500(17) 0.5122(2) 0.037(2) Uani 0.5 1 d G . P A -1
H4 H 0.8101 0.7286 0.5173 0.044 Uiso 0.5 1 calc R U P A -1
C5 C 0.9909(4) 0.63455(17) 0.59363(19) 0.0440(9) Uani 0.5 1 d G . P A -1
H5 H 1.0287 0.6773 0.6545 0.053 Uiso 0.5 1 calc R U P A -1
C6 C 1.0655(3) 0.54156(19) 0.5861(2) 0.0388(9) Uani 0.5 1 d G . P A -1
C7 C 0.8118(8) 0.4448(4) 0.3123(5) 0.0428(13) Uani 0.5 1 d . . P A -1
H7 H 0.8816 0.3828 0.3215 0.051 Uiso 0.5 1 calc R U P A -1
Si1 Si 0.8673(10) 0.5152(6) 0.1930(6) 0.0628(15) Uani 0.5 1 d D . P A -1
C8 C 0.9605(10) 0.4069(7) 0.1360(6) 0.083(2) Uani 0.5 1 d D . P A -1
H8A H 1.0616 0.3876 0.1862 0.124 Uiso 0.5 1 calc R U P A -1
H8B H 0.9838 0.4266 0.0662 0.124 Uiso 0.5 1 calc R U P A -1
H8C H 0.8855 0.3492 0.1254 0.124 Uiso 0.5 1 calc R U P A -1
C9 C 0.6985(12) 0.5649(10) 0.0861(7) 0.094(3) Uani 0.5 1 d D . P A -1
H9A H 0.6370 0.6153 0.1177 0.141 Uiso 0.5 1 calc R U P A -1
H9B H 0.6267 0.5088 0.0554 0.141 Uiso 0.5 1 calc R U P A -1
H9C H 0.7426 0.5968 0.0287 0.141 Uiso 0.5 1 calc R U P A -1
C10 C 1.0214(16) 0.6169(10) 0.2323(13) 0.063(3) Uani 0.5 1 d D . P A -1
H10A H 0.9697 0.6775 0.2546 0.095 Uiso 0.5 1 calc R U P A -1
H10B H 1.0689 0.6336 0.1704 0.095 Uiso 0.5 1 calc R U P A -1
H10C H 1.1067 0.5933 0.2928 0.095 Uiso 0.5 1 calc R U P A -1
Si2 Si 0.6044(13) 0.3954(8) 0.3069(7) 0.0517(13) Uani 0.5 1 d D . P A -1
C11 C 0.558(2) 0.2944(12) 0.2017(9) 0.106(5) Uani 0.5 1 d D . P A -1
H11A H 0.6335 0.2375 0.2224 0.158 Uiso 0.5 1 calc R U P A -1
H11B H 0.5705 0.3219 0.1319 0.158 Uiso 0.5 1 calc R U P A -1
H11C H 0.4469 0.2707 0.1954 0.158 Uiso 0.5 1 calc R U P A -1
C12 C 0.4258(12) 0.4762(8) 0.2583(6) 0.086(3) Uani 0.5 1 d D . P A -1
H12A H 0.3278 0.4396 0.2657 0.130 Uiso 0.5 1 calc R U P A -1
H12B H 0.4183 0.4933 0.1819 0.130 Uiso 0.5 1 calc R U P A -1
H12C H 0.4360 0.5387 0.3014 0.130 Uiso 0.5 1 calc R U P A -1
C13 C 0.6114(15) 0.3554(6) 0.4499(8) 0.082(3) Uani 0.5 1 d D . P A -1
H13A H 0.7029 0.3091 0.4742 0.123 Uiso 0.5 1 calc R U P A -1
H13B H 0.5102 0.3208 0.4536 0.123 Uiso 0.5 1 calc R U P A -1
H13C H 0.6249 0.4155 0.4969 0.123 Uiso 0.5 1 calc R U P A -1
C14 C 1.2065(7) 0.5123(4) 0.6789(5) 0.0393(12) Uani 0.5 1 d . . P A -1
H14 H 1.2461 0.4459 0.6563 0.047 Uiso 0.5 1 calc R U P A -1
Si3 Si 1.1612(10) 0.4871(5) 0.8150(5) 0.0528(9) Uani 0.5 1 d D . P A -1
C15 C 1.1257(13) 0.5883(7) 0.9094(6) 0.107(3) Uani 0.5 1 d D . P A -1
H15A H 1.0304 0.6282 0.8751 0.161 Uiso 0.5 1 calc R U P A -1
H15B H 1.2207 0.6329 0.9267 0.161 Uiso 0.5 1 calc R U P A -1
H15C H 1.1073 0.5574 0.9762 0.161 Uiso 0.5 1 calc R U P A -1
C16 C 1.3429(12) 0.4132(9) 0.8833(7) 0.083(3) Uani 0.5 1 d D . P A -1
H16A H 1.3652 0.3600 0.8344 0.124 Uiso 0.5 1 calc R U P A -1
H16B H 1.3226 0.3821 0.9495 0.124 Uiso 0.5 1 calc R U P A -1
H16C H 1.4365 0.4588 0.9020 0.124 Uiso 0.5 1 calc R U P A -1
C17 C 0.9832(17) 0.4000(11) 0.7895(14) 0.076(4) Uani 0.5 1 d D . P A -1
H17A H 1.0079 0.3396 0.7508 0.114 Uiso 0.5 1 calc R U P A -1
H17B H 0.8891 0.4349 0.7456 0.114 Uiso 0.5 1 calc R U P A -1
H17C H 0.9589 0.3796 0.8589 0.114 Uiso 0.5 1 calc R U P A -1
Si4 Si 1.3825(12) 0.6079(7) 0.6763(7) 0.0461(9) Uani 0.5 1 d D . P A -1
C18 C 1.3590(16) 0.6910(6) 0.5534(8) 0.074(2) Uani 0.5 1 d D . P A -1
H18A H 1.3179 0.6504 0.4881 0.111 Uiso 0.5 1 calc R U P A -1
H18B H 1.4644 0.7201 0.5499 0.111 Uiso 0.5 1 calc R U P A -1
H18C H 1.2824 0.7458 0.5579 0.111 Uiso 0.5 1 calc R U P A -1
C19 C 1.4102(19) 0.7066(11) 0.7803(10) 0.101(5) Uani 0.5 1 d D . P A -1
H19A H 1.3079 0.7429 0.7758 0.151 Uiso 0.5 1 calc R U P A -1
H19B H 1.4937 0.7544 0.7688 0.151 Uiso 0.5 1 calc R U P A -1
H19C H 1.4440 0.6753 0.8521 0.151 Uiso 0.5 1 calc R U P A -1
C20 C 1.5565(11) 0.5194(8) 0.6824(6) 0.080(2) Uani 0.5 1 d D . P A -1
H20A H 1.5334 0.4739 0.6196 0.120 Uiso 0.5 1 calc R U P A -1
H20B H 1.5728 0.4793 0.7492 0.120 Uiso 0.5 1 calc R U P A -1
H20C H 1.6548 0.5587 0.6816 0.120 Uiso 0.5 1 calc R U P A -1

loop_
_atom_site_aniso_label
_atom_site_aniso_U_11
_atom_site_aniso_U_22
_atom_site_aniso_U_33
_atom_site_aniso_U_23
_atom_site_aniso_U_13
_atom_site_aniso_U_12
Br1 0.0623(4) 0.0406(3) 0.0523(4) -0.0079(2) -0.0050(3) 0.0195(3)
C1 0.0405(19) 0.025(3) 0.0321(15) 0.002(2) 0.0055(13) 0.012(2)
C2 0.044(2) 0.040(2) 0.0305(18) 0.0070(18) 0.0055(16) 0.0008(18)
C3 0.048(2) 0.044(2) 0.037(2) 0.0021(16) -0.0021(16) 0.0110(18)
C4 0.047(4) 0.029(3) 0.036(3) 0.003(2) 0.012(2) 0.009(2)
C5 0.057(2) 0.0352(19) 0.037(2) -0.0067(16) 0.0028(18) 0.0034(18)
C6 0.045(2) 0.037(2) 0.0330(19) 0.0025(17) 0.0065(17) -0.0009(18)
C7 0.058(3) 0.038(3) 0.029(2) -0.006(3) 0.0032(18) 0.008(3)
Si1 0.059(2) 0.085(2) 0.0370(14) 0.0141(12) -0.0038(10) -0.0010(12)
C8 0.103(6) 0.096(5) 0.057(4) 0.003(4) 0.032(3) -0.006(4)
C9 0.068(5) 0.151(9) 0.055(5) 0.028(5) -0.004(4) 0.013(5)
C10 0.071(5) 0.075(5) 0.046(5) 0.016(4) 0.017(3) -0.010(4)
Si2 0.0461(17) 0.069(2) 0.035(3) -0.0054(15) -0.0021(17) -0.0010(13)
C11 0.179(11) 0.077(7) 0.044(4) -0.010(4) -0.014(5) -0.025(7)
C12 0.056(4) 0.093(5) 0.108(6) 0.011(6) 0.011(5) 0.009(4)
C13 0.075(5) 0.104(8) 0.068(4) 0.018(5) 0.016(3) -0.023(6)
C14 0.045(3) 0.036(3) 0.032(2) -0.005(3) -0.0006(18) 0.002(3)
Si3 0.069(3) 0.0593(17) 0.0306(14) 0.0053(11) 0.0118(17) 0.0066(15)
C15 0.182(11) 0.088(5) 0.071(5) -0.010(5) 0.070(6) -0.009(6)
C16 0.078(6) 0.120(7) 0.046(4) 0.038(4) 0.003(3) 0.021(4)
C17 0.077(6) 0.098(7) 0.051(6) 0.002(4) 0.010(4) 0.007(5)
Si4 0.0486(19) 0.0549(15) 0.029(2) -0.0021(12) -0.0032(14) 0.0014(12)
C18 0.090(6) 0.080(6) 0.049(3) 0.013(4) 0.010(3) -0.017(5)
C19 0.117(7) 0.087(8) 0.116(10) -0.050(7) 0.064(8) -0.050(6)
C20 0.061(4) 0.076(4) 0.106(6) 0.006(5) 0.023(5) 0.001(3)

loop_
_atom_type_symbol
_atom_type_description
_atom_type_scat_dispersion_real
_atom_type_scat_dispersion_imag
_atom_type_scat_source
C C 0.0033 0.0016 'International Tables Vol C Tables 4.2.6.8 and 6.1.1.4'
H H 0.0000 0.0000 'International Tables Vol C Tables 4.2.6.8 and 6.1.1.4'
Br Br -0.2901 2.4595 'International Tables Vol C Tables 4.2.6.8 and 6.1.1.4'
Si Si 0.0817 0.0704 'International Tables Vol C Tables 4.2.6.8 and 6.1.1.4'

loop_
_geom_angle_atom_site_label_1
_geom_angle_atom_site_label_2
_geom_angle_atom_site_label_3
_geom_angle
C2 C1 C6 120.0
C2 C1 Br1 119.83(16)
C6 C1 Br1 120.16(16)
C1 C2 C3 120.0
C1 C2 C7 123.5(3)
C3 C2 C7 116.5(3)
C4 C3 C2 120.0
C4 C3 H3 120.0
C2 C3 H3 120.0
C3 C4 C5 120.0
C3 C4 H4 120.0
C5 C4 H4 120.0
C4 C5 C6 120.0
C4 C5 H5 120.0
C6 C5 H5 120.0
C5 C6 C1 120.0
C5 C6 C14 117.3(3)
C1 C6 C14 122.7(3)
C2 C7 Si2 113.4(5)
C2 C7 Si1 106.5(4)
Si2 C7 Si1 122.2(5)
C2 C7 H7 104.3
Si2 C7 H7 104.3
Si1 C7 H7 104.3
C8 Si1 C9 108.3(5)
C8 Si1 C10 109.0(6)
C9 Si1 C10 108.9(5)
C8 Si1 C7 97.6(5)
C9 Si1 C7 117.5(6)
C10 Si1 C7 114.6(6)
Si1 C8 H8A 109.5
Si1 C8 H8B 109.5
H8A C8 H8B 109.5
Si1 C8 H8C 109.5
H8A C8 H8C 109.5
H8B C8 H8C 109.5
Si1 C9 H9A 109.5
Si1 C9 H9B 109.5
H9A C9 H9B 109.5
Si1 C9 H9C 109.5
H9A C9 H9C 109.5
H9B C9 H9C 109.5
Si1 C10 H10A 109.5
Si1 C10 H10B 109.5
H10A C10 H10B 109.5
Si1 C10 H10C 109.5
H10A C10 H10C 109.5
H10B C10 H10C 109.5
C12 Si2 C7 120.6(7)
C12 Si2 C11 98.4(7)
C7 Si2 C11 109.0(7)
C12 Si2 C13 109.6(6)
C7 Si2 C13 103.5(6)
C11 Si2 C13 116.6(7)
Si2 C11 H11A 109.5
Si2 C11 H11B 109.5
H11A C11 H11B 109.5
Si2 C11 H11C 109.5
H11A C11 H11C 109.5
H11B C11 H11C 109.5
Si2 C12 H12A 109.5
Si2 C12 H12B 109.5
H12A C12 H12B 109.5
Si2 C12 H12C 109.5
H12A C12 H12C 109.5
H12B C12 H12C 109.5
Si2 C13 H13A 109.5
Si2 C13 H13B 109.5
H13A C13 H13B 109.5
Si2 C13 H13C 109.5
H13A C13 H13C 109.5
H13B C13 H13C 109.5
C6 C14 Si3 117.9(5)
C6 C14 Si4 107.1(4)
Si3 C14 Si4 116.1(5)
C6 C14 H14 104.8
Si3 C14 H14 104.8
Si4 C14 H14 104.8
C15 Si3 C16 108.0(5)
C15 Si3 C17 108.3(6)
C16 Si3 C17 108.2(5)
C15 Si3 C14 123.9(5)
C16 Si3 C14 101.8(5)
C17 Si3 C14 105.7(7)
Si3 C15 H15A 109.5
Si3 C15 H15B 109.5
H15A C15 H15B 109.5
Si3 C15 H15C 109.5
H15A C15 H15C 109.5
H15B C15 H15C 109.5
Si3 C16 H16A 109.5
Si3 C16 H16B 109.5
H16A C16 H16B 109.5
Si3 C16 H16C 109.5
H16A C16 H16C 109.5
H16B C16 H16C 109.5
Si3 C17 H17A 109.5
Si3 C17 H17B 109.5
H17A C17 H17B 109.5
Si3 C17 H17C 109.5
H17A C17 H17C 109.5
H17B C17 H17C 109.5
C19 Si4 C20 116.0(7)
C19 Si4 C18 98.9(7)
C20 Si4 C18 109.8(6)
C19 Si4 C14 115.1(7)
C20 Si4 C14 101.2(5)
C18 Si4 C14 116.5(6)
Si4 C18 H18A 109.5
Si4 C18 H18B 109.5
H18A C18 H18B 109.5
Si4 C18 H18C 109.5
H18A C18 H18C 109.5
H18B C18 H18C 109.5
Si4 C19 H19A 109.5
Si4 C19 H19B 109.5
H19A C19 H19B 109.5
Si4 C19 H19C 109.5
H19A C19 H19C 109.5
H19B C19 H19C 109.5
Si4 C20 H20A 109.5
Si4 C20 H20B 109.5
H20A C20 H20B 109.5
Si4 C20 H20C 109.5
H20A C20 H20C 109.5
H20B C20 H20C 109.5

loop_
_geom_bond_atom_site_label_1
_geom_bond_atom_site_label_2
_geom_bond_distance
Br1 C1 1.8927(16)
C1 C2 1.3900
C1 C6 1.3900
C2 C3 1.3900
C2 C7 1.560(6)
C3 C4 1.3900
C3 H3 0.9500
C4 C5 1.3900
C4 H4 0.9500
C5 C6 1.3900
C5 H5 0.9500
C6 C14 1.528(6)
C7 Si2 1.857(13)
C7 Si1 1.914(10)
C7 H7 1.0000
Si1 C8 1.850(6)
Si1 C9 1.857(6)
Si1 C10 1.859(6)
C8 H8A 0.9800
C8 H8B 0.9800
C8 H8C 0.9800
C9 H9A 0.9800
C9 H9B 0.9800
C9 H9C 0.9800
C10 H10A 0.9800
C10 H10B 0.9800
C10 H10C 0.9800
Si2 C12 1.840(9)
Si2 C11 1.860(9)
Si2 C13 1.871(9)
C11 H11A 0.9800
C11 H11B 0.9800
C11 H11C 0.9800
C12 H12A 0.9800
C12 H12B 0.9800
C12 H12C 0.9800
C13 H13A 0.9800
C13 H13B 0.9800
C13 H13C 0.9800
C14 Si3 1.872(9)
C14 Si4 1.955(12)
C14 H14 1.0000
Si3 C15 1.857(6)
Si3 C16 1.863(6)
Si3 C17 1.864(7)
C15 H15A 0.9800
C15 H15B 0.9800
C15 H15C 0.9800
C16 H16A 0.9800
C16 H16B 0.9800
C16 H16C 0.9800
C17 H17A 0.9800
C17 H17B 0.9800
C17 H17C 0.9800
Si4 C19 1.826(9)
Si4 C20 1.865(9)
Si4 C18 1.875(9)
C18 H18A 0.9800
C18 H18B 0.9800
C18 H18C 0.9800
C19 H19A 0.9800
C19 H19B 0.9800
C19 H19C 0.9800
C20 H20A 0.9800
C20 H20B 0.9800
C20 H20C 0.9800

loop_
_geom_torsion_atom_site_label_1
_geom_torsion_atom_site_label_2
_geom_torsion_atom_site_label_3
_geom_torsion_atom_site_label_4
_geom_torsion
C6 C1 C2 C3 0.0
Br1 C1 C2 C3 -178.9(3)
C6 C1 C2 C7 179.3(4)
Br1 C1 C2 C7 0.4(4)
C1 C2 C3 C4 0.0
C7 C2 C3 C4 -179.3(4)
C2 C3 C4 C5 0.0
C3 C4 C5 C6 0.0
C4 C5 C6 C1 0.0
C4 C5 C6 C14 -179.5(4)
C2 C1 C6 C5 0.0
Br1 C1 C6 C5 178.9(3)
C2 C1 C6 C14 179.4(4)
Br1 C1 C6 C14 -1.7(4)
C1 C2 C7 Si2 112.5(4)
C3 C2 C7 Si2 -68.2(5)
C1 C2 C7 Si1 -110.2(4)
C3 C2 C7 Si1 69.1(5)
C2 C7 Si2 C12 82.0(7)
Si1 C7 Si2 C12 -47.8(8)
C2 C7 Si2 C11 -165.5(6)
Si1 C7 Si2 C11 64.7(8)
C2 C7 Si2 C13 -40.8(7)
Si1 C7 Si2 C13 -170.6(5)
C5 C6 C14 Si3 66.9(5)
C1 C6 C14 Si3 -112.6(4)
C5 C6 C14 Si4 -66.2(5)
C1 C6 C14 Si4 114.3(4)
C6 C14 Si3 C15 -77.7(7)
Si4 C14 Si3 C15 51.4(8)
C6 C14 Si3 C16 160.9(5)
Si4 C14 Si3 C16 -70.0(6)
C6 C14 Si3 C17 48.0(7)
Si4 C14 Si3 C17 177.0(6)
